data_2204257
loop_
_publ_author_name
'Brito, Iva\'n'
'Vargas, Danitza'
'Leo\'n, Yasna'
'Ca\'rdenas, Alejandro'
'Lo\'pez-Rodri\'guez, Mati\'as'
'Wittke, Oscar'

_publ_section_title
;
 <i>N,N</i>-Dibenzyltriphenylmethanesulfenamide
;
_journal_issue 10
_journal_name_full 'Acta Crystallographica Section E'
_journal_page_first o1668
_journal_page_last o1670
_journal_paper_doi 10.1107/S1600536804021427
_journal_volume 60
_journal_year 2004
_chemical_formula_iupac 'C33 H29 N S'
_chemical_formula_moiety 'C33 H29 N S'
_chemical_formula_sum 'C33 H29 N S'
_chemical_formula_weight 471.63
_chemical_melting_point 409
_space_group_IT_number 2
_symmetry_cell_setting triclinic
_symmetry_space_group_name_Hall '-P 1'
_symmetry_space_group_name_H-M 'P -1'
_audit_creation_method 'WinGX routine CIF_UPDATE'
_cell_angle_alpha 106.822(13)
_cell_angle_beta 99.037(13)
_cell_angle_gamma 100.245(19)
_cell_formula_units_Z 2
_cell_length_a 10.009(2)
_cell_length_b 10.519(3)
_cell_length_c 13.3110(10)
_cell_measurement_reflns_used 25
_cell_measurement_temperature 293(2)
_cell_measurement_theta_max 18.41
_cell_measurement_theta_min 11.97
_cell_volume 1287.3(5)
_computing_cell_refinement 'CAD-4 EXPRESS'
_computing_data_collection 'CAD-4 EXPRESS (Enraf-Nonius 1994)'
_computing_data_reduction 'XCDA4 (Harms, 1996)'
_computing_molecular_graphics 'PLATON (Spek, 2003)'
_computing_publication_material SHELXL97
_computing_structure_refinement 'SHELXL97 (Sheldrick, 1997)'
_computing_structure_solution 'SHELXS97 (Sheldrick, 1990)'
_diffrn_measured_fraction_theta_full 0.999
_diffrn_measured_fraction_theta_max 0.999
_diffrn_measurement_device_type 'Enraf-Nonius CAD-4'
_diffrn_measurement_method \w-2\q
_diffrn_radiation_type CuK\a
_diffrn_radiation_wavelength 1.5418
_diffrn_reflns_av_R_equivalents 0.0237
_diffrn_reflns_limit_h_max 12
_diffrn_reflns_limit_h_min -12
_diffrn_reflns_limit_k_max 13
_diffrn_reflns_limit_k_min -12
_diffrn_reflns_limit_l_max 0
_diffrn_reflns_limit_l_min -16
_diffrn_reflns_number 5442
_diffrn_reflns_theta_full 73.91
_diffrn_reflns_theta_max 73.91
_diffrn_reflns_theta_min 5.16
_diffrn_standards_decay_% 1
_diffrn_standards_interval_count 120
_diffrn_standards_interval_time 1
_diffrn_standards_number 3
_exptl_absorpt_coefficient_mu 1.263
_exptl_absorpt_correction_T_max 0.8274
_exptl_absorpt_correction_T_min 0.7160
_exptl_absorpt_correction_type psi-scan
_exptl_absorpt_process_details '(North et al., 1968)'
_exptl_crystal_colour colourless
_exptl_crystal_density_diffrn 1.217
_exptl_crystal_density_method 'not measured'
_exptl_crystal_description prismatic
_exptl_crystal_F_000 500
_exptl_crystal_size_max 0.24
_exptl_crystal_size_mid 0.24
_exptl_crystal_size_min 0.15
_refine_diff_density_max 0.338
_refine_diff_density_min -0.203
_refine_ls_extinction_method none
_refine_ls_goodness_of_fit_ref 1.068
_refine_ls_hydrogen_treatment constr
_refine_ls_matrix_type full
_refine_ls_number_parameters 345
_refine_ls_number_reflns 5207
_refine_ls_number_restraints 0
_refine_ls_restrained_S_all 1.068
_refine_ls_R_factor_gt 0.0426
_refine_ls_shift/su_max 0
_refine_ls_structure_factor_coef Fsqd
_refine_ls_weighting_details 'calc w = 1/[\s^2^(Fo^2^)+(0.0525P)^2^+0.217P] where P = (Fo^2^+2Fc^2^)/3'
_refine_ls_weighting_scheme calc
_refine_ls_wR_factor_ref 0.1223
_reflns_number_gt 3437
_reflns_number_total 5207
_reflns_threshold_expression >2\s(I)
_cod_data_source_file ac6116.cif
_cod_data_source_block I
_cod_database_code 2204257
_cod_database_fobs_code 2204257

loop_
_symmetry_equiv_pos_as_xyz
'x, y, z'
'-x, -y, -z'

loop_
_atom_site_label
_atom_site_fract_x
_atom_site_fract_y
_atom_site_fract_z
_atom_site_U_iso_or_equiv
_atom_site_adp_type
_atom_site_calc_flag
_atom_site_refinement_flags
_atom_site_occupancy
_atom_site_type_symbol
S1 0.05767(5) 0.42981(5) 0.25809(4) 0.05087(16) Uani d . 1 S
N1 -0.00227(17) 0.26189(17) 0.18844(13) 0.0496(4) Uani d . 1 N
C1 0.22993(19) 0.44546(18) 0.34880(15) 0.0399(4) Uani d . 1 C
C2 0.26318(19) 0.59537(19) 0.42044(15) 0.0410(4) Uani d . 1 C
C3 0.3031(2) 0.6345(2) 0.53182(16) 0.0447(5) Uani d . 1 C
H3 0.3048 0.5679 0.5649 0.042(5) Uiso calc R 1 H
C4 0.3404(2) 0.7709(2) 0.59438(17) 0.0507(5) Uani d . 1 C
H4 0.3676 0.7952 0.6688 0.060(6) Uiso calc R 1 H
C5 0.3375(2) 0.8709(2) 0.54715(19) 0.0567(6) Uani d . 1 C
H5 0.3624 0.9626 0.5893 0.053(6) Uiso calc R 1 H
C6 0.2975(2) 0.8343(2) 0.43707(19) 0.0590(6) Uani d . 1 C
H6 0.2948 0.9015 0.4048 0.066(7) Uiso calc R 1 H
C7 0.2613(2) 0.6987(2) 0.37440(18) 0.0505(5) Uani d . 1 C
H7 0.2351 0.6756 0.3 0.047(6) Uiso calc R 1 H
C8 0.33973(19) 0.41776(19) 0.28167(15) 0.0412(4) Uani d . 1 C
C9 0.3234(2) 0.2907(2) 0.20559(17) 0.0533(5) Uani d . 1 C
H9 0.2442 0.2225 0.1947 0.048(6) Uiso calc R 1 H
C10 0.4215(2) 0.2631(3) 0.14585(19) 0.0626(6) Uani d . 1 C
H10 0.4075 0.1774 0.0948 0.071(7) Uiso calc R 1 H
C11 0.5398(3) 0.3616(3) 0.16129(19) 0.0653(7) Uani d . 1 C
H11 0.6054 0.3435 0.1202 0.068(7) Uiso calc R 1 H
C12 0.5605(2) 0.4869(3) 0.2378(2) 0.0624(6) Uani d . 1 C
H12 0.6413 0.5535 0.2497 0.074(7) Uiso calc R 1 H
C13 0.4614(2) 0.5148(2) 0.29760(17) 0.0500(5) Uani d . 1 C
H13 0.4768 0.6002 0.3494 0.052(6) Uiso calc R 1 H
C14 0.21018(19) 0.34865(18) 0.41448(15) 0.0404(4) Uani d . 1 C
C15 0.0974(2) 0.3378(2) 0.46367(17) 0.0501(5) Uani d . 1 C
H15 0.0313 0.3876 0.454 0.056(6) Uiso calc R 1 H
C16 0.0820(3) 0.2544(2) 0.52653(19) 0.0609(6) Uani d . 1 C
H16 0.0055 0.2481 0.558 0.077(8) Uiso calc R 1 H
C17 0.1793(3) 0.1808(2) 0.54282(19) 0.0610(6) Uani d . 1 C
H17 0.1678 0.123 0.5837 0.064(7) Uiso calc R 1 H
C18 0.2934(2) 0.1936(2) 0.49816(18) 0.0533(5) Uani d . 1 C
H18 0.361 0.1465 0.5108 0.065(7) Uiso calc R 1 H
C19 0.3086(2) 0.27632(18) 0.43426(16) 0.0440(5) Uani d . 1 C
H19 0.3863 0.2833 0.4042 0.037(5) Uiso calc R 1 H
C20 -0.0075(2) 0.2198(2) 0.07144(17) 0.0540(5) Uani d . 1 C
H20A -0.0026 0.1248 0.0473 0.065(7) Uiso calc R 1 H
H20B 0.0746 0.2734 0.0598 0.056(6) Uiso calc R 1 H
C21 -0.1225(2) 0.1886(2) 0.21632(18) 0.0538(5) Uani d . 1 C
H21A -0.2073 0.1945 0.1731 0.055(6) Uiso calc R 1 H
H21B -0.1218 0.2331 0.2913 0.062(6) Uiso calc R 1 H
C22 -0.1348(2) 0.2351(2) 0.00215(17) 0.0537(5) Uani d . 1 C
C23 -0.1528(3) 0.3613(3) 0.0002(2) 0.0681(6) Uani d . 1 C
H23 -0.0867 0.4396 0.0444 0.080(9) Uiso calc R 1 H
C24 -0.2672(3) 0.3737(4) -0.0661(2) 0.0866(9) Uani d . 1 C
H24 -0.2776 0.4597 -0.0665 0.092(9) Uiso calc R 1 H
C25 -0.3650(3) 0.2594(5) -0.1312(3) 0.0960(10) Uani d . 1 C
H25 -0.4423 0.2674 -0.1757 0.107(10) Uiso calc R 1 H
C26 -0.3490(3) 0.1334(4) -0.1307(3) 0.0977(10) Uani d . 1 C
H26 -0.4152 0.0554 -0.1752 0.117(11) Uiso calc R 1 H
C27 -0.2346(3) 0.1220(3) -0.0643(2) 0.0759(7) Uani d . 1 C
H27 -0.2248 0.0356 -0.0645 0.081(9) Uiso calc R 1 H
C28 -0.1243(2) 0.0395(2) 0.19885(17) 0.0510(5) Uani d . 1 C
C29 -0.2440(3) -0.0607(3) 0.1463(2) 0.0682(7) Uani d . 1 C
H29 -0.3233 -0.0362 0.119 0.077(8) Uiso calc R 1 H
C30 -0.2490(3) -0.1966(3) 0.1333(2) 0.0807(8) Uani d . 1 C
H30 -0.3308 -0.2626 0.0971 0.087(8) Uiso calc R 1 H
C31 -0.1335(3) -0.2345(3) 0.1737(2) 0.0753(7) Uani d . 1 C
H31 -0.1365 -0.3258 0.1659 0.094(9) Uiso calc R 1 H
C32 -0.0142(3) -0.1363(3) 0.2256(2) 0.0724(7) Uani d . 1 C
H32 0.0651 -0.1613 0.2523 0.097(10) Uiso calc R 1 H
C33 -0.0096(2) -0.0006(3) 0.2390(2) 0.0632(6) Uani d . 1 C
H33 0.0723 0.065 0.2759 0.069(7) Uiso calc R 1 H

loop_
_atom_site_aniso_label
_atom_site_aniso_U_11
_atom_site_aniso_U_22
_atom_site_aniso_U_33
_atom_site_aniso_U_12
_atom_site_aniso_U_13
_atom_site_aniso_U_23
S1 0.0463(3) 0.0497(3) 0.0536(3) 0.0144(2) 0.0028(2) 0.0149(2)
N1 0.0434(9) 0.0534(10) 0.0472(10) 0.0053(8) 0.0106(8) 0.0126(8)
C1 0.0397(10) 0.0385(10) 0.0412(10) 0.0110(8) 0.0061(8) 0.0129(8)
C2 0.0389(10) 0.0387(10) 0.0450(11) 0.0109(8) 0.0090(8) 0.0122(8)
C3 0.0462(11) 0.0429(11) 0.0469(11) 0.0123(9) 0.0109(9) 0.0162(9)
C4 0.0495(12) 0.0513(12) 0.0446(12) 0.0121(9) 0.0088(9) 0.0062(10)
C5 0.0589(13) 0.0373(11) 0.0642(15) 0.0124(10) 0.0072(11) 0.0049(10)
C6 0.0667(14) 0.0421(12) 0.0683(15) 0.0148(10) 0.0058(12) 0.0218(11)
C7 0.0575(12) 0.0453(12) 0.0485(12) 0.0136(9) 0.0054(10) 0.0174(10)
C8 0.0416(10) 0.0453(11) 0.0373(10) 0.0136(8) 0.0043(8) 0.0150(9)
C9 0.0452(12) 0.0553(13) 0.0516(12) 0.0118(10) 0.0085(10) 0.0067(10)
C10 0.0614(14) 0.0701(16) 0.0510(13) 0.0245(12) 0.0134(11) 0.0060(12)
C11 0.0622(15) 0.0937(19) 0.0581(14) 0.0339(14) 0.0305(12) 0.0337(14)
C12 0.0519(13) 0.0735(16) 0.0720(16) 0.0131(12) 0.0216(12) 0.0359(14)
C13 0.0494(12) 0.0496(12) 0.0525(12) 0.0112(9) 0.0118(10) 0.0189(10)
C14 0.0394(10) 0.0356(10) 0.0422(10) 0.0071(8) 0.0060(8) 0.0094(8)
C15 0.0494(11) 0.0507(12) 0.0538(12) 0.0169(10) 0.0154(10) 0.0173(10)
C16 0.0629(14) 0.0648(15) 0.0626(14) 0.0127(11) 0.0281(12) 0.0259(12)
C17 0.0754(16) 0.0537(13) 0.0626(14) 0.0139(12) 0.0209(12) 0.0302(12)
C18 0.0585(13) 0.0408(11) 0.0624(14) 0.0149(10) 0.0083(11) 0.0204(10)
C19 0.0407(10) 0.0405(11) 0.0499(12) 0.0093(8) 0.0097(9) 0.0138(9)
C20 0.0498(12) 0.0590(14) 0.0490(12) 0.0109(10) 0.0128(10) 0.0116(10)
C21 0.0397(11) 0.0638(14) 0.0538(13) 0.0082(10) 0.0123(10) 0.0144(11)
C22 0.0510(12) 0.0656(14) 0.0445(12) 0.0099(11) 0.0145(10) 0.0181(11)
C23 0.0743(16) 0.0766(17) 0.0606(15) 0.0189(14) 0.0184(13) 0.0308(14)
C24 0.098(2) 0.114(3) 0.081(2) 0.045(2) 0.0332(18) 0.0616(19)
C25 0.0673(19) 0.159(3) 0.082(2) 0.025(2) 0.0131(16) 0.072(2)
C26 0.0693(19) 0.127(3) 0.081(2) -0.0107(19) -0.0121(16) 0.046(2)
C27 0.0680(16) 0.0794(19) 0.0680(17) 0.0003(14) -0.0032(13) 0.0258(14)
C28 0.0463(11) 0.0571(13) 0.0444(11) 0.0029(10) 0.0098(9) 0.0143(10)
C29 0.0521(14) 0.0737(17) 0.0674(16) -0.0010(12) 0.0016(12) 0.0217(13)
C30 0.0751(19) 0.0650(17) 0.0789(19) -0.0164(15) 0.0067(15) 0.0138(14)
C31 0.100(2) 0.0581(16) 0.0681(17) 0.0095(15) 0.0273(16) 0.0215(13)
C32 0.0753(17) 0.0702(17) 0.0760(18) 0.0204(14) 0.0163(14) 0.0286(14)
C33 0.0507(13) 0.0635(15) 0.0661(15) 0.0051(11) 0.0031(11) 0.0174(12)

loop_
_atom_type_symbol
_atom_type_description
_atom_type_scat_dispersion_real
_atom_type_scat_dispersion_imag
_atom_type_scat_source
C C 0.0181 0.0091 'International Tables Vol C Tables 4.2.6.8 and 6.1.1.4'
H H 0 0 'International Tables Vol C Tables 4.2.6.8 and 6.1.1.4'
N N 0.0311 0.018 'International Tables Vol C Tables 4.2.6.8 and 6.1.1.4'
S S 0.3331 0.5567 'International Tables Vol C Tables 4.2.6.8 and 6.1.1.4'

loop_
_geom_angle_atom_site_label_1
_geom_angle_atom_site_label_2
_geom_angle_atom_site_label_3
_geom_angle
_geom_angle_publ_flag
N1 S1 C1 105.61(8) y
C21 N1 C20 113.52(16) y
C21 N1 S1 116.97(14) y
C20 N1 S1 116.77(14) y
C14 C1 C2 111.42(15) y
C14 C1 C8 112.01(14) y
C2 C1 C8 111.58(15) y
C14 C1 S1 109.78(12) y
C2 C1 S1 101.39(12) y
C8 C1 S1 110.15(12) y
C3 C2 C7 117.50(18) ?
C3 C2 C1 122.12(16) ?
C7 C2 C1 120.29(17) ?
C4 C3 C2 121.07(19) ?
C4 C3 H3 119.5 ?
C2 C3 H3 119.5 ?
C5 C4 C3 120.3(2) ?
C5 C4 H4 119.8 ?
C3 C4 H4 119.8 ?
C4 C5 C6 119.5(2) ?
C4 C5 H5 120.2 ?
C6 C5 H5 120.2 ?
C5 C6 C7 120.4(2) ?
C5 C6 H6 119.8 ?
C7 C6 H6 119.8 ?
C6 C7 C2 121.2(2) ?
C6 C7 H7 119.4 ?
C2 C7 H7 119.4 ?
C13 C8 C9 117.18(18) ?
C13 C8 C1 122.07(17) ?
C9 C8 C1 120.67(17) ?
C10 C9 C8 121.6(2) ?
C10 C9 H9 119.2 ?
C8 C9 H9 119.2 ?
C11 C10 C9 120.3(2) ?
C11 C10 H10 119.9 ?
C9 C10 H10 119.9 ?
C12 C11 C10 119.4(2) ?
C12 C11 H11 120.3 ?
C10 C11 H11 120.3 ?
C11 C12 C13 120.2(2) ?
C11 C12 H12 119.9 ?
C13 C12 H12 119.9 ?
C12 C13 C8 121.2(2) ?
C12 C13 H13 119.4 ?
C8 C13 H13 119.4 ?
C19 C14 C15 117.32(18) ?
C19 C14 C1 121.44(17) ?
C15 C14 C1 121.07(16) ?
C16 C15 C14 121.3(2) ?
C16 C15 H15 119.4 ?
C14 C15 H15 119.4 ?
C17 C16 C15 120.3(2) ?
C17 C16 H16 119.8 ?
C15 C16 H16 119.8 ?
C18 C17 C16 119.3(2) ?
C18 C17 H17 120.4 ?
C16 C17 H17 120.4 ?
C17 C18 C19 120.5(2) ?
C17 C18 H18 119.7 ?
C19 C18 H18 119.7 ?
C14 C19 C18 121.19(19) ?
C14 C19 H19 119.4 ?
C18 C19 H19 119.4 ?
N1 C20 C22 115.60(17) ?
N1 C20 H20A 108.4 ?
C22 C20 H20A 108.4 ?
N1 C20 H20B 108.4 ?
C22 C20 H20B 108.4 ?
H20A C20 H20B 107.4 ?
N1 C21 C28 113.32(17) ?
N1 C21 H21A 108.9 ?
C28 C21 H21A 108.9 ?
N1 C21 H21B 108.9 ?
C28 C21 H21B 108.9 ?
H21A C21 H21B 107.7 ?
C27 C22 C23 117.6(2) ?
C27 C22 C20 120.6(2) ?
C23 C22 C20 121.7(2) ?
C22 C23 C24 121.2(3) ?
C22 C23 H23 119.4 ?
C24 C23 H23 119.4 ?
C25 C24 C23 119.9(3) ?
C25 C24 H24 120 ?
C23 C24 H24 120 ?
C26 C25 C24 119.8(3) ?
C26 C25 H25 120.1 ?
C24 C25 H25 120.1 ?
C25 C26 C27 119.9(3) ?
C25 C26 H26 120 ?
C27 C26 H26 120 ?
C22 C27 C26 121.5(3) ?
C22 C27 H27 119.2 ?
C26 C27 H27 119.2 ?
C33 C28 C29 117.5(2) ?
C33 C28 C21 121.66(19) ?
C29 C28 C21 120.7(2) ?
C28 C29 C30 121.5(2) ?
C28 C29 H29 119.2 ?
C30 C29 H29 119.2 ?
C31 C30 C29 120.1(2) ?
C31 C30 H30 120 ?
C29 C30 H30 120 ?
C32 C31 C30 119.0(3) ?
C32 C31 H31 120.5 ?
C30 C31 H31 120.5 ?
C31 C32 C33 120.8(3) ?
C31 C32 H32 119.6 ?
C33 C32 H32 119.6 ?
C28 C33 C32 121.0(2) ?
C28 C33 H33 119.5 ?
C32 C33 H33 119.5 ?

loop_
_geom_bond_atom_site_label_1
_geom_bond_atom_site_label_2
_geom_bond_distance
_geom_bond_publ_flag
S1 N1 1.6852(18) y
S1 C1 1.8941(19) y
N1 C21 1.469(3) y
N1 C20 1.480(3) y
C1 C14 1.529(3) y
C1 C2 1.533(3) y
C1 C8 1.537(3) y
C2 C3 1.389(3) ?
C2 C7 1.396(3) ?
C3 C4 1.383(3) ?
C3 H3 0.93 ?
C4 C5 1.374(3) ?
C4 H4 0.93 ?
C5 C6 1.375(3) ?
C5 H5 0.93 ?
C6 C7 1.376(3) ?
C6 H6 0.93 ?
C7 H7 0.93 ?
C8 C13 1.386(3) ?
C8 C9 1.388(3) ?
C9 C10 1.376(3) ?
C9 H9 0.93 ?
C10 C11 1.372(3) ?
C10 H10 0.93 ?
C11 C12 1.370(3) ?
C11 H11 0.93 ?
C12 C13 1.385(3) ?
C12 H12 0.93 ?
C13 H13 0.93 ?
C14 C19 1.385(3) ?
C14 C15 1.395(3) ?
C15 C16 1.382(3) ?
C15 H15 0.93 ?
C16 C17 1.377(3) ?
C16 H16 0.93 ?
C17 C18 1.371(3) ?
C17 H17 0.93 ?
C18 C19 1.388(3) ?
C18 H18 0.93 ?
C19 H19 0.93 ?
C20 C22 1.513(3) y
C20 H20A 0.97 ?
C20 H20B 0.97 ?
C21 C28 1.514(3) y
C21 H21A 0.97 ?
C21 H21B 0.97 ?
C22 C27 1.374(3) ?
C22 C23 1.378(3) ?
C23 C24 1.382(4) ?
C23 H23 0.93 ?
C24 C25 1.366(5) ?
C24 H24 0.93 ?
C25 C26 1.365(5) ?
C25 H25 0.93 ?
C26 C27 1.378(4) ?
C26 H26 0.93 ?
C27 H27 0.93 ?
C28 C33 1.375(3) ?
C28 C29 1.377(3) ?
C29 C30 1.380(4) ?
C29 H29 0.93 ?
C30 C31 1.370(4) ?
C30 H30 0.93 ?
C31 C32 1.363(4) ?
C31 H31 0.93 ?
C32 C33 1.379(3) ?
C32 H32 0.93 ?
C33 H33 0.93 ?

loop_
_geom_hbond_atom_site_label_D
_geom_hbond_atom_site_label_H
_geom_hbond_atom_site_label_A
_geom_hbond_distance_DH
_geom_hbond_distance_HA
_geom_hbond_distance_DA
_geom_hbond_angle_DHA
C9 H9 N1 0.93 2.57 3.185(3) 124
C15 H15 S1 0.93 2.81 3.148(3) 103

loop_
_geom_torsion_atom_site_label_1
_geom_torsion_atom_site_label_2
_geom_torsion_atom_site_label_3
_geom_torsion_atom_site_label_4
_geom_torsion
C1 S1 N1 C21 108.64(16)
C1 S1 N1 C20 -112.05(15)
N1 S1 C1 C14 -53.23(14)
N1 S1 C1 C2 -171.16(11)
N1 S1 C1 C8 70.57(14)
C14 C1 C2 C3 14.5(2)
C8 C1 C2 C3 -111.50(19)
S1 C1 C2 C3 131.27(16)
C14 C1 C2 C7 -168.95(17)
C8 C1 C2 C7 65.0(2)
S1 C1 C2 C7 -52.2(2)
C7 C2 C3 C4 -0.4(3)
C1 C2 C3 C4 176.18(17)
C2 C3 C4 C5 0.6(3)
C3 C4 C5 C6 -0.2(3)
C4 C5 C6 C7 -0.4(3)
C5 C6 C7 C2 0.5(3)
C3 C2 C7 C6 -0.1(3)
C1 C2 C7 C6 -176.76(18)
C14 C1 C8 C13 -117.65(19)
C2 C1 C8 C13 8.1(2)
S1 C1 C8 C13 119.86(17)
C14 C1 C8 C9 59.1(2)
C2 C1 C8 C9 -175.17(17)
S1 C1 C8 C9 -63.4(2)
C13 C8 C9 C10 -2.1(3)
C1 C8 C9 C10 -178.99(19)
C8 C9 C10 C11 0.7(3)
C9 C10 C11 C12 1.0(4)
C10 C11 C12 C13 -1.3(3)
C11 C12 C13 C8 -0.1(3)
C9 C8 C13 C12 1.8(3)
C1 C8 C13 C12 178.64(18)
C2 C1 C14 C19 -107.92(19)
C8 C1 C14 C19 17.9(2)
S1 C1 C14 C19 140.57(16)
C2 C1 C14 C15 67.1(2)
C8 C1 C14 C15 -167.08(17)
S1 C1 C14 C15 -44.4(2)
C19 C14 C15 C16 -2.2(3)
C1 C14 C15 C16 -177.47(19)
C14 C15 C16 C17 0.6(3)
C15 C16 C17 C18 1.6(4)
C16 C17 C18 C19 -2.1(3)
C15 C14 C19 C18 1.7(3)
C1 C14 C19 C18 176.91(18)
C17 C18 C19 C14 0.5(3)
C21 N1 C20 C22 57.5(2)
S1 N1 C20 C22 -83.2(2)
C20 N1 C21 C28 69.8(2)
S1 N1 C21 C28 -149.62(15)
N1 C20 C22 C27 -109.1(2)
N1 C20 C22 C23 73.2(3)
C27 C22 C23 C24 0.0(4)
C20 C22 C23 C24 177.8(2)
C22 C23 C24 C25 0.1(4)
C23 C24 C25 C26 -0.3(4)
C24 C25 C26 C27 0.3(5)
C23 C22 C27 C26 0.0(4)
C20 C22 C27 C26 -177.8(2)
C25 C26 C27 C22 -0.1(5)
N1 C21 C28 C33 50.1(3)
N1 C21 C28 C29 -133.1(2)
C33 C28 C29 C30 -0.6(4)
C21 C28 C29 C30 -177.5(2)
C28 C29 C30 C31 0.5(4)
C29 C30 C31 C32 -0.6(4)
C30 C31 C32 C33 1.0(4)
C29 C28 C33 C32 1.0(4)
C21 C28 C33 C32 177.8(2)
C31 C32 C33 C28 -1.2(4)

loop_
_cod_related_entry_id
_cod_related_entry_database
_cod_related_entry_code
1 ChemSpider 21130476
